data_1557222
loop_
_publ_author_name
'He, Tengjiao'
'Xiao, Yonghou'
'Zhao, Qidong'
'Zhou, Mengxue'
'He, Gaohong'

_publ_section_title
;
 Ultramicroporous Metal--Organic Framework Qc-5-Cu for Highly Selective
 Adsorption of CO2 from C2H4 Stream
;
_journal_name_full 'Industrial &amp; Engineering Chemistry Research'
_journal_paper_doi 10.1021/acs.iecr.9b05665
_journal_year 2020
_chemical_formula_sum 'C20 H12 Cu N2 O4'
_chemical_formula_weight 407.87
_space_group_IT_number 14
_space_group_name_Hall '-P 2ybc'
_space_group_name_H-M_alt 'P 1 21/c 1'
_symmetry_cell_setting monoclinic
_symmetry_space_group_name_H-M 'P 1 21/c 1'
_audit_block_doi 10.5517/ccdc.csd.cc205rpn
_audit_creation_date 2018-04-05T10:21
_audit_creation_method 'from EXP file using GSAS2CIF'
_audit_update_record
;
2018-06-29 deposited with the CCDC.	2019-11-30 downloaded from the CCDC.
;
_cell_angle_alpha 90.0
_cell_angle_beta 93.491(7)
_cell_angle_gamma 90.0
_cell_formula_units_Z 2
_cell_length_a 5.6674(5)
_cell_length_b 10.9072(12)
_cell_length_c 14.5876(11)
_cell_measurement_temperature 295
_cell_volume 900.07(14)
_computing_structure_refinement GSAS
_diffrn_ambient_temperature 295
_diffrn_measurement_device_type 'BT-1 neutron powder diffractometer'
_diffrn_radiation_probe neutron
_diffrn_radiation_wavelength 2.0774
_exptl_absorpt_correction_T_max 1.00000
_exptl_absorpt_correction_T_min 1.00000
_pd_calc_method 'Rietveld Refinement'
_pd_meas_2theta_range_inc 0.05
_pd_meas_2theta_range_max 166.25
_pd_meas_2theta_range_min 3.0
_pd_meas_number_of_points 3266
_pd_phase_name Cu(Qc)2_bare
_pd_proc_2theta_range_inc 0.05
_pd_proc_2theta_range_max 166.2841
_pd_proc_2theta_range_min 3.0341
_pd_proc_info_datetime 2018-04-05T10:21:49
_pd_proc_ls_peak_cutoff 0.00500
_pd_proc_ls_prof_R_factor 0.0138
_pd_proc_ls_prof_wR_expected 0.0166
_pd_proc_ls_prof_wR_factor 0.0166
_pd_proc_number_of_points 3266
_refine_ls_goodness_of_fit_all 1.00
_refine_ls_matrix_type full
_refine_ls_number_parameters 15
_refine_ls_number_restraints 0
_refine_ls_R_Fsqd_factor 0.09172
_refine_ls_shift/su_max 0.04
_refine_ls_shift/su_mean 0.02
_reflns_d_resolution_high 1.072
_reflns_d_resolution_low 8.730
_reflns_limit_h_max 5
_reflns_limit_h_min 0
_reflns_limit_k_max 10
_reflns_limit_k_min 0
_reflns_limit_l_max 13
_reflns_limit_l_min -13
_reflns_number_total 766
_cod_data_source_file ie9b05665_si_001.cif
_cod_data_source_block '[Cu(Qc)2]'
_cod_depositor_comments
;
The following automatic conversions were performed:

data item '_geom_angle_publ_flag' value 'N' was changed to 'n' in
accordance with the
/home/data/users/saulius/crontab/automatic-downloads/rss-feeds/ACS/lib/dictionaries/cif_core.dic
dictionary named 'cif_core.dic' version 2.4.2 last updated on
2011-04-26 (38 times).

data item '_geom_bond_publ_flag' value 'N' was changed to 'n' in
accordance with the
/home/data/users/saulius/crontab/automatic-downloads/rss-feeds/ACS/lib/dictionaries/cif_core.dic
dictionary named 'cif_core.dic' version 2.4.2 last updated on
2011-04-26 (24 times).

Automatic conversion script
Id: cif_fix_values 7556 2019-12-06 15:28:31Z antanas 
;
_cod_original_cell_volume 900.06(16)
_cod_original_sg_symbol_H-M 'P 21/c'
_cod_database_code 1557222
_gsas_exptl_extinct_corr_t_min 1.00000
_gsas_exptl_extinct_corr_t_max 1.00000

loop_
_symmetry_equiv_pos_site_id
_symmetry_equiv_pos_as_xyz
1 +x,+y,+z
2 -x,+y+1/2,-z+1/2
-1 -x,-y,-z
-2 +x,-y+1/2,+z+1/2

loop_
_atom_site_type_symbol
_atom_site_label
_atom_site_fract_x
_atom_site_fract_y
_atom_site_fract_z
_atom_site_occupancy
_atom_site_thermal_displace_type
_atom_site_U_iso_or_equiv
_atom_site_symmetry_multiplicity
C C1 -0.1985(7) 0.72300(35) 0.06894(27) 1.0 Uiso 0.04066 4
C C2 -0.2375(7) 0.82278(35) 0.12746(27) 1.0 Uiso 0.04066 4
C C3 -0.0936(7) 0.83830(35) 0.20613(27) 1.0 Uiso 0.04066 4
C C4 0.0906(7) 0.75675(35) 0.22589(27) 1.0 Uiso 0.04066 4
C C5 0.1296(7) 0.66226(35) 0.15984(27) 1.0 Uiso 0.04066 4
C C6 0.3288(7) 0.58416(35) 0.17102(27) 1.0 Uiso 0.04066 4
C C7 0.4836(7) 0.59738(35) 0.24712(27) 1.0 Uiso 0.04066 4
C C8 0.4431(7) 0.68642(35) 0.31454(27) 1.0 Uiso 0.04066 4
C C9 0.2493(7) 0.76439(35) 0.30615(27) 1.0 Uiso 0.04066 4
C C10 0.2154(7) 0.85183(35) 0.38489(27) 1.0 Uiso 0.04066 4
H H11 -0.3177(7) 0.70360(35) 0.00889(27) 1.0 Uiso 0.06346 4
H H12 -0.3854(7) 0.88464(35) 0.11107(27) 1.0 Uiso 0.06346 4
H H13 -0.1261(7) 0.91176(35) 0.25421(27) 1.0 Uiso 0.06346 4
H H14 0.3610(7) 0.51559(35) 0.11879(27) 1.0 Uiso 0.06346 4
H H15 0.6397(7) 0.53859(35) 0.25498(27) 1.0 Uiso 0.06346 4
H H16 0.5659(7) 0.69654(35) 0.37462(27) 1.0 Uiso 0.06346 4
N N17 -0.0191(7) 0.64564(35) 0.08490(27) 1.0 Uiso 0.03871 4
O O18 0.0203(28) 0.8854(14) 0.3926(11) 1.0 Uiso 0.03509 4
O O19 0.3804(29) 0.8801(15) 0.4388(11) 1.0 Uiso 0.06028 4
Cu Cu20 0.0 0.5 0.0 1.0 Uiso 0.03407 2

loop_
_atom_type_symbol
_atom_type_number_in_cell
_atom_type_scat_length_neutron
_atom_type_scat_source
C 40.0 0.6646 International_Tables_Vol_C
H 24.0 -0.3739 International_Tables_Vol_C
N 4.0 0.9360 International_Tables_Vol_C
O 8.0 0.5803 International_Tables_Vol_C
Cu 2.0 0.7718 International_Tables_Vol_C

loop_
_citation_id
_citation_doi
_citation_year
1 10.1021/jacs.8b07563 2018

loop_
_geom_angle_atom_site_label_1
_geom_angle_atom_site_label_2
_geom_angle_atom_site_label_3
_geom_angle
_geom_angle_site_symmetry_1
_geom_angle_site_symmetry_3
_geom_angle_publ_flag
C5 C4 C3 117.684(6) 1_555 1_555 n
C5 C4 C9 118.320(4) 1_555 1_555 n
C3 C4 C9 123.944(4) 1_555 1_555 n
C4 C5 C6 120.552(5) 1_555 1_555 n
C4 C5 N17 121.665(4) 1_555 1_555 n
C6 C5 N17 117.777(5) 1_555 1_555 n
C4 C3 C2 119.602(5) 1_555 1_555 n
C4 C3 H13 119.517(5) 1_555 1_555 n
C2 C3 H13 120.846(4) 1_555 1_555 n
C2 C1 H11 121.5034(34) 1_555 1_555 n
C2 C1 N17 122.024(5) 1_555 1_555 n
H11 C1 N17 116.449(5) 1_555 1_555 n
C3 C2 C1 119.5302(34) 1_555 1_555 n
C3 C2 H12 120.974(5) 1_555 1_555 n
C1 C2 H12 119.457(5) 1_555 1_555 n
C5 C6 C7 119.563(5) 1_555 1_555 n
C5 C6 H14 119.873(5) 1_555 1_555 n
C7 C6 H14 120.548(4) 1_555 1_555 n
C6 C7 C8 120.657(4) 1_555 1_555 n
C6 C7 H15 119.603(5) 1_555 1_555 n
C8 C7 H15 119.739(5) 1_555 1_555 n
C7 C8 C9 121.457(5) 1_555 1_555 n
C7 C8 H16 120.426(4) 1_555 1_555 n
C9 C8 H16 118.110(5) 1_555 1_555 n
C4 C9 C8 119.306(5) 1_555 1_555 n
C4 C9 C10 123.595(4) 1_555 1_555 n
C8 C9 C10 117.083(5) 1_555 1_555 n
C9 C10 O18 115.6(8) 1_555 1_555 n
C9 C10 O19 121.2(8) 1_555 1_555 n
O18 C10 O19 123.1(10) 1_555 1_555 n
C5 N17 C1 119.243(5) 1_555 1_555 n
C5 N17 Cu20 123.18(12) 1_555 1_555 n
C1 N17 Cu20 117.38(12) 1_555 1_555 n
C10 O18 Cu20 111.5(10) 1_555 2_555 n
N17 Cu20 N17 180.0 1_555 -1_565 n
N17 Cu20 O18 90.2(4) 1_555 2_545 n
N17 Cu20 O18 89.8(4) 1_555 -2_564 n
O18 Cu20 O18 180.0 1_454 -1_666 n

loop_
_geom_bond_atom_site_label_1
_geom_bond_atom_site_label_2
_geom_bond_distance
_geom_bond_site_symmetry_2
_geom_bond_publ_flag
C1 C2 1.40888(10) 1_555 n
C1 H11 1.09392(9) 1_555 n
C1 N17 1.33077(9) 1_555 n
C2 C3 1.37723(11) 1_555 n
C2 H12 1.09108(8) 1_555 n
C3 C4 1.38815(10) 1_555 n
C3 H13 1.08797(8) 1_555 n
C4 C5 1.43710(10) 1_555 n
C4 C9 1.43489(12) 1_555 n
C5 C6 1.41583(10) 1_555 n
C5 N17 1.35110(11) 1_555 n
C6 C7 1.38007(11) 1_555 n
C6 H14 1.09100(7) 1_555 n
C7 C8 1.41098(9) 1_555 n
C7 H15 1.09266(8) 1_555 n
C8 C9 1.38829(10) 1_555 n
C8 H16 1.09117(9) 1_555 n
C9 C10 1.51407(10) 1_555 n
C10 O18 1.177(17) 1_555 n
C10 O19 1.224(16) 1_555 n
Cu20 N17 2.021(4) 1_555 n
Cu20 N17 2.021(4) -1_565 n
Cu20 O18 2.013(16) 2_545 n
Cu20 O18 2.013(16) -2_564 n
